data_4114183
loop_
_publ_author_name
'St\'ephane A. Baudron'
'Narcis Avarvari'
'Patrick Batail'
'Claude Coulon'
'Rodolphe Cl\'erac'
'Enric Canadell'
'Pascale Auban-Senzier'

_publ_contact_author
; Dr Patrick Batail 
  Laboratoire Chimie Inorganique, Mat\'eriaux et Interfaces,
  FRE 2447 CNRS-Universit\'e d'Angers,
  Bat. K, 2, Boulevard Lavoisier, Angers, France 
;
_publ_contact_author_email patrick.batail@univ-angers.fr
_publ_contact_author_fax '33 2 41 73 50 11'
_publ_contact_author_phone '33 2 41 73 52 64'
_publ_section_title
;
 Singular Crystalline \b'-Layered Topologies Directed by Ribbons of
 Self-Complementary Amide...Amide Ring Motifs in [EDT-TTF-(CONH2)2]2X (X =
 HSO4-, ClO4-, ReO4-, AsF6-): Coupled Activation of Ribbon Curvature,
 Electron Interactions, and Magnetic Susceptibility
;
_journal_name_full 'Journal of the American Chemical Society'
_journal_page_first 11583
_journal_page_last 11590
_journal_paper_doi 10.1021/ja0356129
_journal_volume 125
_journal_year 2003
_chemical_formula_sum 'C20 H16 Cl14 Mo6 N4 O4 S12'
_chemical_formula_weight 1833.03
_chemical_name_common '(EDT-TTF-(CONH2))2 (Mo6Cl14)'
_chemical_name_systematic
;
 ?
;
_space_group_IT_number 2
_symmetry_cell_setting triclinic
_symmetry_space_group_name_Hall '-P 1'
_symmetry_space_group_name_H-M 'P -1'
_atom_sites_solution_hydrogens geom
_atom_sites_solution_primary direct
_atom_sites_solution_secondary difmap
_audit_creation_method SHELXL-97
_cell_angle_alpha 114.258(13)
_cell_angle_beta 105.477(14)
_cell_angle_gamma 92.126(14)
_cell_formula_units_Z 1
_cell_length_a 8.9713(10)
_cell_length_b 12.4561(14)
_cell_length_c 12.7006(15)
_cell_measurement_reflns_used 8000
_cell_measurement_temperature 293(2)
_cell_measurement_theta_max 52.1
_cell_measurement_theta_min 3.3
_cell_volume 1229.5(3)
_computing_cell_refinement 'SELECT, CELL [STOE-IPDS]'
_computing_data_collection 'EXPOSE, [STOE-IPDS]'
_computing_data_reduction 'INTEGRATE [STOE-IPDS]'
_computing_structure_refinement 'SHELXL-97 (Sheldrick, 1997)'
_computing_structure_solution 'SHELXS-97 (Sheldrick, 1990)'
_diffrn_ambient_temperature 293(2)
_diffrn_detector_area_resol_mean 6.66
_diffrn_measured_fraction_theta_full 0.911
_diffrn_measured_fraction_theta_max 0.911
_diffrn_measurement_device_type STOE-IPDS
_diffrn_measurement_method 'Oscillation, Phi. incr. = 1.8'
_diffrn_radiation_monochromator graphite
_diffrn_radiation_source 'fine-focus sealed tube'
_diffrn_radiation_type MoK\a
_diffrn_radiation_wavelength 0.71073
_diffrn_reflns_av_R_equivalents 0.0342
_diffrn_reflns_av_sigmaI/netI 0.0423
_diffrn_reflns_limit_h_max 10
_diffrn_reflns_limit_h_min -10
_diffrn_reflns_limit_k_max 13
_diffrn_reflns_limit_k_min -15
_diffrn_reflns_limit_l_max 15
_diffrn_reflns_limit_l_min 0
_diffrn_reflns_number 12028
_diffrn_reflns_theta_full 26.07
_diffrn_reflns_theta_max 26.07
_diffrn_reflns_theta_min 1.95
_exptl_absorpt_coefficient_mu 2.792
_exptl_absorpt_correction_T_max 0.8308
_exptl_absorpt_correction_T_min 0.6041
_exptl_absorpt_correction_type numerical
_exptl_absorpt_process_details 'FACEIT, STOE-IPDS'
_exptl_crystal_colour black
_exptl_crystal_density_diffrn 2.476
_exptl_crystal_description needle
_exptl_crystal_F_000 878
_exptl_crystal_size_max 0.3080
_exptl_crystal_size_mid 0.077
_exptl_crystal_size_min 0.077
_refine_diff_density_max 0.468
_refine_diff_density_min -0.371
_refine_diff_density_rms 0.098
_refine_ls_extinction_method none
_refine_ls_goodness_of_fit_ref 0.881
_refine_ls_hydrogen_treatment mixed
_refine_ls_matrix_type full
_refine_ls_number_parameters 265
_refine_ls_number_reflns 4446
_refine_ls_number_restraints 0
_refine_ls_restrained_S_all 0.881
_refine_ls_R_factor_all 0.0373
_refine_ls_R_factor_gt 0.0224
_refine_ls_shift/su_max 0.002
_refine_ls_shift/su_mean 0.000
_refine_ls_structure_factor_coef Fsqd
_refine_ls_weighting_details 'calc w=1/[\s^2^(Fo^2^)+(0.0203P)^2^+0.0000P] where P=(Fo^2^+2Fc^2^)/3'
_refine_ls_weighting_scheme calc
_refine_ls_wR_factor_gt 0.0462
_refine_ls_wR_factor_ref 0.0484
_reflns_number_gt 3325
_reflns_number_total 4446
_reflns_threshold_expression >2sigma(I)
_cod_data_source_file ja0356129si20030414_071358.cif
_cod_data_source_block sb255eam
_cod_original_cell_volume 1229.5(2)
_cod_database_code 4114183

loop_
_symmetry_equiv_pos_as_xyz
'x, y, z'
'-x, -y, -z'

loop_
_atom_site_label
_atom_site_type_symbol
_atom_site_fract_x
_atom_site_fract_y
_atom_site_fract_z
_atom_site_U_iso_or_equiv
_atom_site_adp_type
_atom_site_occupancy
_atom_site_symmetry_multiplicity
_atom_site_calc_flag
_atom_site_refinement_flags
MoA Mo -0.06183(3) -0.01569(3) 0.12157(3) 0.01852(8) Uani 1 1 d .
MoB Mo 0.01735(4) 0.16332(3) 0.08005(3) 0.01885(8) Uani 1 1 d .
MoC Mo 0.20655(3) 0.00987(3) 0.08339(3) 0.01842(8) Uani 1 1 d .
Cl1 Cl -0.23619(11) 0.13080(9) 0.11229(8) 0.0265(2) Uani 1 1 d .
Cl2 Cl 0.15333(11) 0.14987(9) 0.26945(8) 0.0272(2) Uani 1 1 d .
Cl3 Cl -0.27115(11) -0.17920(9) -0.03969(9) 0.0277(2) Uani 1 1 d .
Cl4 Cl 0.11913(11) -0.16119(9) 0.11830(9) 0.0274(2) Uani 1 1 d .
ClA Cl -0.13688(12) -0.03897(10) 0.28468(9) 0.0357(3) Uani 1 1 d .
ClB Cl 0.03564(13) 0.37784(9) 0.18627(10) 0.0375(3) Uani 1 1 d .
ClC Cl 0.47504(10) 0.02130(10) 0.19343(9) 0.0333(2) Uani 1 1 d .
S1 S 0.40850(12) -0.41183(10) -0.16609(9) 0.0305(2) Uani 1 1 d .
S2 S 0.18744(12) -0.59947(9) -0.18293(8) 0.0293(2) Uani 1 1 d .
S3 S 0.47677(12) -0.27905(9) 0.12329(9) 0.0288(2) Uani 1 1 d .
S4 S 0.25561(13) -0.46738(10) 0.10613(9) 0.0335(3) Uani 1 1 d .
S5 S 0.53238(14) -0.12895(11) 0.38582(9) 0.0408(3) Uani 1 1 d .
S6 S 0.25111(15) -0.34926(11) 0.35776(9) 0.0437(3) Uani 1 1 d .
C1 C 0.3548(5) -0.4936(4) -0.4035(4) 0.0341(10) Uani 1 1 d .
C2 C 0.2971(5) -0.5150(4) -0.3109(3) 0.0276(9) Uani 1 1 d .
C3 C 0.1938(4) -0.6025(4) -0.3193(3) 0.0259(9) Uani 1 1 d .
C4 C 0.0823(5) -0.6988(4) -0.4364(3) 0.0282(9) Uani 1 1 d .
C5 C 0.3185(4) -0.4686(4) -0.0918(3) 0.0254(9) Uani 1 1 d .
C6 C 0.3487(5) -0.4116(4) 0.0327(3) 0.0270(9) Uani 1 1 d .
C7 C 0.4331(5) -0.2579(4) 0.2560(3) 0.0273(9) Uani 1 1 d .
C8 C 0.3282(5) -0.3440(4) 0.2479(3) 0.0260(9) Uani 1 1 d .
C9 C 0.5211(6) -0.1787(4) 0.4979(4) 0.0416(12) Uani 1 1 d .
H9A H 0.5756 -0.2464 0.4876 0.050 Uiso 1 1 calc R
H9B H 0.5745 -0.1151 0.5780 0.050 Uiso 1 1 calc R
C10 C 0.3557(6) -0.2143(5) 0.4908(4) 0.0513(14) Uani 1 1 d .
H10A H 0.2983 -0.1495 0.4921 0.062 Uiso 1 1 calc R
H10B H 0.3578 -0.2253 0.5625 0.062 Uiso 1 1 calc R
O1 O 0.4795(5) -0.4278(4) -0.3633(3) 0.0677(12) Uani 1 1 d .
N1 N 0.2684(2) -0.54941(19) -0.51934(17) 0.0522(12) Uani 1 1 d .
H1A H 0.2999 -0.5402 -0.5739 0.063 Uiso 1 1 calc R
H1B H 0.1809 -0.5947 -0.5399 0.063 Uiso 1 1 calc R
O2 O 0.0050(2) -0.67147(19) -0.51506(17) 0.0445(8) Uani 1 1 d R
N2 N 0.0665(2) -0.80742(19) -0.44477(17) 0.0449(10) Uani 1 1 d R
H2A H -0.0003 -0.8637 -0.5074 0.054 Uiso 1 1 calc R
H2B H 0.1230 -0.8223 -0.3876 0.054 Uiso 1 1 calc R

loop_
_atom_site_aniso_label
_atom_site_aniso_U_11
_atom_site_aniso_U_22
_atom_site_aniso_U_33
_atom_site_aniso_U_23
_atom_site_aniso_U_13
_atom_site_aniso_U_12
MoA 0.01789(16) 0.02033(19) 0.01915(16) 0.01068(14) 0.00538(13) 0.00163(14)
MoB 0.01884(16) 0.01598(18) 0.02034(16) 0.00774(14) 0.00450(13) 0.00076(13)
MoC 0.01461(16) 0.02056(19) 0.01921(16) 0.00963(14) 0.00259(12) 0.00117(13)
Cl1 0.0249(5) 0.0282(6) 0.0304(5) 0.0131(4) 0.0136(4) 0.0082(4)
Cl2 0.0264(5) 0.0290(6) 0.0186(4) 0.0064(4) 0.0022(4) 0.0006(4)
Cl3 0.0222(5) 0.0258(5) 0.0335(5) 0.0135(4) 0.0065(4) -0.0043(4)
Cl4 0.0279(5) 0.0286(6) 0.0323(5) 0.0204(4) 0.0076(4) 0.0079(4)
ClA 0.0408(6) 0.0448(7) 0.0314(5) 0.0235(5) 0.0157(5) 0.0046(5)
ClB 0.0458(6) 0.0180(5) 0.0427(6) 0.0081(5) 0.0131(5) 0.0036(5)
ClC 0.0174(5) 0.0462(7) 0.0333(5) 0.0187(5) 0.0014(4) 0.0033(4)
S1 0.0360(6) 0.0272(6) 0.0272(5) 0.0094(4) 0.0127(4) -0.0011(5)
S2 0.0393(6) 0.0256(6) 0.0210(5) 0.0080(4) 0.0106(4) -0.0013(5)
S3 0.0345(6) 0.0234(6) 0.0263(5) 0.0071(4) 0.0122(4) 0.0019(4)
S4 0.0451(6) 0.0282(6) 0.0213(5) 0.0058(4) 0.0112(5) -0.0068(5)
S5 0.0514(7) 0.0320(7) 0.0248(5) 0.0040(5) 0.0059(5) -0.0087(5)
S6 0.0588(7) 0.0405(7) 0.0241(5) 0.0060(5) 0.0166(5) -0.0099(6)
C1 0.046(3) 0.033(3) 0.026(2) 0.0121(19) 0.018(2) 0.001(2)
C2 0.033(2) 0.027(2) 0.025(2) 0.0111(18) 0.0120(17) 0.0084(18)
C3 0.032(2) 0.027(2) 0.0226(19) 0.0117(18) 0.0133(17) 0.0084(18)
C4 0.037(2) 0.029(2) 0.0175(18) 0.0066(17) 0.0128(17) 0.0006(19)
C5 0.030(2) 0.022(2) 0.025(2) 0.0098(17) 0.0086(17) 0.0046(17)
C6 0.033(2) 0.021(2) 0.027(2) 0.0087(17) 0.0140(17) 0.0057(18)
C7 0.033(2) 0.024(2) 0.0236(19) 0.0080(18) 0.0093(17) 0.0080(18)
C8 0.032(2) 0.022(2) 0.0201(19) 0.0065(17) 0.0058(16) 0.0057(17)
C9 0.055(3) 0.037(3) 0.019(2) 0.0082(19) -0.0013(19) 0.003(2)
C10 0.071(3) 0.043(3) 0.027(2) 0.002(2) 0.021(2) -0.007(3)
O1 0.077(3) 0.072(3) 0.0409(19) 0.0083(18) 0.0298(19) -0.025(2)
N1 0.072(3) 0.057(3) 0.028(2) 0.019(2) 0.0172(19) -0.013(2)
O2 0.0522(19) 0.048(2) 0.0287(16) 0.0191(15) 0.0027(14) 0.0016(16)
N2 0.056(2) 0.033(2) 0.033(2) 0.0116(18) -0.0015(18) -0.0027(19)

loop_
_atom_type_symbol
_atom_type_description
_atom_type_scat_dispersion_real
_atom_type_scat_dispersion_imag
_atom_type_scat_source
C C 0.0033 0.0016 'International Tables Vol C Tables 4.2.6.8 and 6.1.1.4'
H H 0.0000 0.0000 'International Tables Vol C Tables 4.2.6.8 and 6.1.1.4'
N N 0.0061 0.0033 'International Tables Vol C Tables 4.2.6.8 and 6.1.1.4'
O O 0.0106 0.0060 'International Tables Vol C Tables 4.2.6.8 and 6.1.1.4'
S S 0.1246 0.1234 'International Tables Vol C Tables 4.2.6.8 and 6.1.1.4'
Cl Cl 0.1484 0.1585 'International Tables Vol C Tables 4.2.6.8 and 6.1.1.4'
Mo Mo -1.6832 0.6857 'International Tables Vol C Tables 4.2.6.8 and 6.1.1.4'

loop_
_geom_angle_atom_site_label_1
_geom_angle_atom_site_label_2
_geom_angle_atom_site_label_3
_geom_angle
_geom_angle_site_symmetry_1
_geom_angle_site_symmetry_3
ClA MoA Cl1 93.92(4) . .
ClA MoA Cl2 91.85(4) . .
Cl1 MoA Cl2 89.55(4) . .
ClA MoA Cl3 92.82(4) . .
Cl1 MoA Cl3 90.06(4) . .
Cl2 MoA Cl3 175.33(3) . .
ClA MoA Cl4 90.46(4) . .
Cl1 MoA Cl4 175.62(3) . .
Cl2 MoA Cl4 90.33(4) . .
Cl3 MoA Cl4 89.71(4) . .
ClA MoA MoB 135.82(3) . .
Cl1 MoA MoB 58.02(3) . .
Cl2 MoA MoB 58.05(3) . .
Cl3 MoA MoB 118.02(3) . .
Cl4 MoA MoB 118.43(3) . .
ClA MoA MoC 136.65(3) . 2
Cl1 MoA MoC 58.25(3) . 2
Cl2 MoA MoC 117.83(3) . 2
Cl3 MoA MoC 58.24(3) . 2
Cl4 MoA MoC 118.14(3) . 2
MoB MoA MoC 59.790(19) . 2
ClA MoA MoC 133.58(3) . .
Cl1 MoA MoC 117.96(3) . .
Cl2 MoA MoC 58.24(3) . .
Cl3 MoA MoC 118.07(3) . .
Cl4 MoA MoC 58.50(3) . .
MoB MoA MoC 59.952(16) . .
MoC MoA MoC 89.768(18) 2 .
ClA MoA MoB 134.46(3) . 2
Cl1 MoA MoB 118.12(3) . 2
Cl2 MoA MoB 117.94(3) . 2
Cl3 MoA MoB 58.36(3) . 2
Cl4 MoA MoB 58.25(3) . 2
MoB MoA MoB 89.681(18) . 2
MoC MoA MoB 59.893(16) 2 2
MoC MoA MoB 59.73(2) . 2
ClB MoB Cl1 90.95(4) . .
ClB MoB Cl2 92.06(4) . .
Cl1 MoB Cl2 89.65(3) . .
ClB MoB Cl4 92.07(4) . 2
Cl1 MoB Cl4 90.62(4) . 2
Cl2 MoB Cl4 175.86(4) . 2
ClB MoB Cl3 93.44(4) . 2
Cl1 MoB Cl3 175.61(4) . 2
Cl2 MoB Cl3 90.08(4) . 2
Cl4 MoB Cl3 89.33(4) 2 2
ClB MoB MoC 134.16(3) . 2
Cl1 MoB MoC 58.42(3) . 2
Cl2 MoB MoC 118.31(3) . 2
Cl4 MoB MoC 58.58(3) 2 2
Cl3 MoB MoC 118.07(3) 2 2
ClB MoB MoA 133.98(3) . .
Cl1 MoB MoA 58.09(3) . .
Cl2 MoB MoA 58.13(3) . .
Cl4 MoB MoA 118.74(3) 2 .
Cl3 MoB MoA 118.27(3) 2 .
MoC MoB MoA 60.187(16) 2 .
ClB MoB MoC 135.74(3) . .
Cl1 MoB MoC 118.19(3) . .
Cl2 MoB MoC 58.32(3) . .
Cl4 MoB MoC 118.07(3) 2 .
Cl3 MoB MoC 58.17(3) 2 .
MoC MoB MoC 90.087(19) 2 .
MoA MoB MoC 60.110(15) . .
ClB MoB MoA 135.69(3) . 2
Cl1 MoB MoA 118.53(3) . 2
Cl2 MoB MoA 118.35(3) . 2
Cl4 MoB MoA 58.04(3) 2 2
Cl3 MoB MoA 57.95(3) 2 2
MoC MoB MoA 60.130(18) 2 2
MoA MoB MoA 90.319(18) . 2
MoC MoB MoA 60.043(17) . 2
ClC MoC Cl1 92.67(4) . 2
ClC MoC Cl2 92.24(4) . .
Cl1 MoC Cl2 175.09(3) 2 .
ClC MoC Cl3 92.97(4) . 2
Cl1 MoC Cl3 89.70(4) 2 2
Cl2 MoC Cl3 89.97(4) . 2
ClC MoC Cl4 91.66(4) . .
Cl1 MoC Cl4 90.14(4) 2 .
Cl2 MoC Cl4 89.80(4) . .
Cl3 MoC Cl4 175.37(3) 2 .
ClC MoC MoB 134.64(3) . 2
Cl1 MoC MoB 57.99(3) 2 2
Cl2 MoC MoB 118.08(3) . 2
Cl3 MoC MoB 118.02(3) 2 2
Cl4 MoC MoB 58.23(3) . 2
ClC MoC MoB 135.44(3) . .
Cl1 MoC MoB 117.94(3) 2 .
Cl2 MoC MoB 57.96(3) . .
Cl3 MoC MoB 58.35(3) 2 .
Cl4 MoC MoB 117.85(3) . .
MoB MoC MoB 89.913(19) 2 .
ClC MoC MoA 135.53(3) . 2
Cl1 MoC MoA 57.90(3) 2 2
Cl2 MoC MoA 118.01(3) . 2
Cl3 MoC MoA 58.01(3) 2 2
Cl4 MoC MoA 118.23(3) . 2
MoB MoC MoA 60.022(17) 2 2
MoB MoC MoA 60.064(17) . 2
ClC MoC MoA 134.23(3) . .
Cl1 MoC MoA 118.12(3) 2 .
Cl2 MoC MoA 57.96(3) . .
Cl3 MoC MoA 118.27(3) 2 .
Cl4 MoC MoA 57.93(3) . .
MoB MoC MoA 60.144(17) 2 .
MoB MoC MoA 59.938(15) . .
MoA MoC MoA 90.232(18) 2 .
MoB Cl1 MoA 63.89(3) . .
MoB Cl1 MoC 63.58(3) . 2
MoA Cl1 MoC 63.84(3) . 2
MoB Cl2 MoA 63.81(3) . .
MoB Cl2 MoC 63.72(3) . .
MoA Cl2 MoC 63.80(3) . .
MoA Cl3 MoC 63.74(3) . 2
MoA Cl3 MoB 63.69(3) . 2
MoC Cl3 MoB 63.48(3) 2 2
MoA Cl4 MoB 63.71(3) . 2
MoA Cl4 MoC 63.57(3) . .
MoB Cl4 MoC 63.20(3) 2 .
C5 S1 C2 95.11(19) . .
C5 S2 C3 95.73(19) . .
C6 S3 C7 95.20(18) . .
C6 S4 C8 95.64(19) . .
C7 S5 C9 98.8(2) . .
C8 S6 C10 102.7(2) . .
O1 C1 N1 126.2(4) . .
O1 C1 C2 115.6(4) . .
N1 C1 C2 118.2(3) . .
C3 C2 C1 133.2(4) . .
C3 C2 S1 117.2(3) . .
C1 C2 S1 109.1(3) . .
C2 C3 C4 125.6(3) . .
C2 C3 S2 116.0(3) . .
C4 C3 S2 118.4(3) . .
O2 C4 N2 123.2(3) . .
O2 C4 C3 119.7(3) . .
N2 C4 C3 117.0(3) . .
C6 C5 S1 121.9(3) . .
C6 C5 S2 122.6(3) . .
S1 C5 S2 115.5(2) . .
C5 C6 S4 121.7(3) . .
C5 C6 S3 122.5(3) . .
S4 C6 S3 115.8(2) . .
C8 C7 S5 126.7(3) . .
C8 C7 S3 116.9(3) . .
S5 C7 S3 116.3(2) . .
C7 C8 S6 129.4(3) . .
C7 C8 S4 116.1(3) . .
S6 C8 S4 114.5(2) . .
C10 C9 S5 113.2(3) . .
C9 C10 S6 114.4(3) . .

loop_
_geom_bond_atom_site_label_1
_geom_bond_atom_site_label_2
_geom_bond_distance
_geom_bond_site_symmetry_2
MoA ClA 2.4601(10) .
MoA Cl1 2.4658(11) .
MoA Cl2 2.4685(11) .
MoA Cl3 2.4708(12) .
MoA Cl4 2.4728(11) .
MoA MoB 2.6083(5) .
MoA MoC 2.6126(6) 2
MoA MoC 2.6128(5) .
MoA MoB 2.6132(6) 2
MoB ClB 2.4237(12) .
MoB Cl1 2.4639(10) .
MoB Cl2 2.4663(10) .
MoB Cl4 2.4785(10) 2
MoB Cl3 2.4817(11) 2
MoB MoC 2.6022(8) 2
MoB MoC 2.6087(6) .
MoB MoA 2.6132(6) 2
MoC ClC 2.4062(10) .
MoC Cl1 2.4752(11) 2
MoC Cl2 2.4761(11) .
MoC Cl3 2.4770(10) 2
MoC Cl4 2.4879(10) .
MoC MoB 2.6022(8) 2
MoC MoA 2.6126(6) 2
Cl1 MoC 2.4752(11) 2
Cl3 MoC 2.4770(10) 2
Cl3 MoB 2.4817(11) 2
Cl4 MoB 2.4785(10) 2
S1 C5 1.719(4) .
S1 C2 1.736(4) .
S2 C5 1.721(4) .
S2 C3 1.733(4) .
S3 C6 1.721(4) .
S3 C7 1.749(4) .
S4 C6 1.719(4) .
S4 C8 1.748(4) .
S5 C7 1.739(4) .
S5 C9 1.793(4) .
S6 C8 1.737(4) .
S6 C10 1.807(5) .
C1 O1 1.211(5) .
C1 N1 1.327(4) .
C1 C2 1.515(5) .
C2 C3 1.355(5) .
C3 C4 1.517(5) .
C4 O2 1.234(4) .
C4 N2 1.312(4) .
C5 C6 1.382(5) .
C7 C8 1.352(5) .
C9 C10 1.502(7) .
